data_2206362
loop_
_publ_author_name
'K. Ravikumar'
'G. Y. S. K. Swamy'
'B. Sridhar'
'S. Roopa'

_publ_section_title
;
 Olazipinium nicotinate
;
_journal_coeditor_code BT6703
_journal_issue 8
_journal_name_full 'Acta Crystallographica Section E'
_journal_page_first o2720
_journal_page_last o2723
_journal_paper_doi 10.1107/S160053680502369X
_journal_volume 61
_journal_year 2005
_chemical_formula_iupac 'C17 H21 N4 S +, C6 H4 N O2 -'
_chemical_formula_moiety 'C17 H21 N4 S +, C6 H4 N O2 -'
_chemical_formula_sum 'C23 H25 N5 O2 S'
_chemical_formula_weight 435.54
_chemical_name_common 'Olanzapinium nicotinate'
_chemical_name_systematic
;
1-methyl-4-(2-methyl-10H-thieno[2,3-b][1,5]benzodiazepin-4-
yl)hexahydropyrazin-1-ium nicotinate
;
_space_group_IT_number 2
_symmetry_cell_setting triclinic
_symmetry_space_group_name_Hall '-P 1'
_symmetry_space_group_name_H-M 'P -1'
_atom_sites_solution_hydrogens geom
_atom_sites_solution_primary direct
_atom_sites_solution_secondary difmap
_audit_creation_method SHELXL-97
_cell_angle_alpha 63.164(2)
_cell_angle_beta 87.485(2)
_cell_angle_gamma 83.735(2)
_cell_formula_units_Z 2
_cell_length_a 9.2565(10)
_cell_length_b 11.2224(12)
_cell_length_c 12.0629(13)
_cell_measurement_reflns_used 1483
_cell_measurement_temperature 273(2)
_cell_measurement_theta_max 21.20
_cell_measurement_theta_min 2.21
_cell_volume 1111.4(2)
_computing_cell_refinement 'SAINT (Bruker, 2001)'
_computing_data_collection 'SMART (Bruker, 2001)'
_computing_data_reduction SAINT
_computing_molecular_graphics 'SHELXTL/PC (Sheldrick, 1990)'
_computing_publication_material SHELXL97
_computing_structure_refinement 'SHELXL97 (Sheldrick, 1997)'
_computing_structure_solution 'SHELXS97 (Sheldrick, 1997)'
_diffrn_ambient_temperature 273(2)
_diffrn_measured_fraction_theta_full 0.994
_diffrn_measured_fraction_theta_max 0.994
_diffrn_measurement_device 'Bruker SMART APEX CCD area-detector'
_diffrn_measurement_device_type 'Bruker SMART APEX CCD area-detector'
_diffrn_measurement_method \w
_diffrn_radiation_monochromator graphite
_diffrn_radiation_source 'fine-focus sealed tube'
_diffrn_radiation_type MoK\a
_diffrn_radiation_wavelength 0.71073
_diffrn_reflns_av_R_equivalents 0.0336
_diffrn_reflns_av_sigmaI/netI 0.0581
_diffrn_reflns_limit_h_max 10
_diffrn_reflns_limit_h_min -10
_diffrn_reflns_limit_k_max 13
_diffrn_reflns_limit_k_min -13
_diffrn_reflns_limit_l_max 13
_diffrn_reflns_limit_l_min -14
_diffrn_reflns_number 8110
_diffrn_reflns_theta_full 25.00
_diffrn_reflns_theta_max 25.00
_diffrn_reflns_theta_min 1.89
_diffrn_standards_number 0
_exptl_absorpt_coefficient_mu 0.175
_exptl_absorpt_correction_type none
_exptl_crystal_colour 'pale yellow'
_exptl_crystal_density_diffrn 1.301
_exptl_crystal_density_method 'not measured'
_exptl_crystal_description needle
_exptl_crystal_F_000 460
_exptl_crystal_size_max 0.23
_exptl_crystal_size_mid 0.12
_exptl_crystal_size_min 0.09
_refine_diff_density_max 0.316
_refine_diff_density_min -0.210
_refine_ls_extinction_method none
_refine_ls_goodness_of_fit_ref 1.062
_refine_ls_hydrogen_treatment mixed
_refine_ls_matrix_type full
_refine_ls_number_parameters 290
_refine_ls_number_reflns 3894
_refine_ls_number_restraints 0
_refine_ls_restrained_S_all 1.062
_refine_ls_R_factor_all 0.0884
_refine_ls_R_factor_gt 0.0629
_refine_ls_shift/su_max 0.000
_refine_ls_shift/su_mean 0.000
_refine_ls_structure_factor_coef Fsqd
_refine_ls_weighting_details 'calc w = 1/[\s^2^(Fo^2^)+(0.0569P)^2^+0.338P] where P = (Fo^2^+2Fc^2^)/3'
_refine_ls_weighting_scheme calc
_refine_ls_wR_factor_gt 0.1300
_refine_ls_wR_factor_ref 0.1407
_reflns_number_gt 2885
_reflns_number_total 3894
_reflns_threshold_expression I>2\s(I)
_cod_data_source_file bt6703.cif
_cod_data_source_block I
_cod_database_code 2206362
_cod_database_fobs_code 2206362

loop_
_symmetry_equiv_pos_as_xyz
'x, y, z'
'-x, -y, -z'

loop_
_atom_site_label
_atom_site_fract_x
_atom_site_fract_y
_atom_site_fract_z
_atom_site_U_iso_or_equiv
_atom_site_adp_type
_atom_site_calc_flag
_atom_site_refinement_flags
_atom_site_occupancy
_atom_site_type_symbol
S1 0.59536(8) 0.24922(8) 0.40971(7) 0.0450(3) Uani d . 1 S
N1 0.2341(2) 0.4088(2) 0.1008(2) 0.0355(6) Uani d . 1 N
N2 0.3996(2) 0.3091(2) 0.0135(2) 0.0361(6) Uani d . 1 N
N3 0.4853(3) 0.2493(3) -0.1872(2) 0.0402(6) Uani d . 1 N
H3N 0.417(3) 0.182(3) -0.178(3) 0.058(9) Uiso d . 1 H
N4 0.2996(3) 0.2773(3) 0.3677(2) 0.0420(7) Uani d . 1 N
H4N 0.293(3) 0.244(3) 0.443(3) 0.029(8) Uiso d . 1 H
N5 -0.0937(4) -0.0773(4) 0.8549(4) 0.0990(13) Uani d . 1 N
C2 0.1899(3) 0.4651(3) 0.1817(3) 0.0348(7) Uani d . 1 C
C3 0.2153(3) 0.4037(3) 0.3109(3) 0.0370(7) Uani d . 1 C
C5 0.4409(3) 0.2794(3) 0.3209(2) 0.0326(7) Uani d . 1 C
C6 0.4739(3) 0.3157(3) 0.1998(2) 0.0309(6) Uani d . 1 C
C7 0.3603(3) 0.3456(3) 0.1067(2) 0.0309(6) Uani d . 1 C
C8 0.6275(3) 0.3206(3) 0.1787(3) 0.0361(7) Uani d . 1 C
H8 0.6686 0.3444 0.1007 0.043 Uiso calc R 1 H
C9 0.7071(3) 0.2877(3) 0.2811(3) 0.0389(7) Uani d . 1 C
C10 0.8684(3) 0.2870(4) 0.2919(3) 0.0556(9) Uani d . 1 C
H10A 0.9129 0.3068 0.2129 0.083 Uiso calc R 1 H
H10B 0.9080 0.2001 0.3526 0.083 Uiso calc R 1 H
H10C 0.8873 0.3536 0.3172 0.083 Uiso calc R 1 H
C11 0.1548(3) 0.4658(3) 0.3813(3) 0.0485(8) Uani d . 1 C
H11 0.1719 0.4250 0.4665 0.058 Uiso calc R 1 H
C12 0.0698(3) 0.5868(4) 0.3273(3) 0.0541(9) Uani d . 1 C
H12 0.0293 0.6264 0.3761 0.065 Uiso calc R 1 H
C13 0.0452(3) 0.6487(3) 0.2010(3) 0.0507(8) Uani d . 1 C
H13 -0.0099 0.7315 0.1637 0.061 Uiso calc R 1 H
C14 0.1027(3) 0.5873(3) 0.1300(3) 0.0419(7) Uani d . 1 C
H14 0.0828 0.6285 0.0452 0.050 Uiso calc R 1 H
C15 0.4882(3) 0.1845(3) 0.0371(3) 0.0384(7) Uani d . 1 C
H15A 0.4259 0.1137 0.0563 0.046 Uiso calc R 1 H
H15B 0.5513 0.1586 0.1080 0.046 Uiso calc R 1 H
C16 0.5780(3) 0.2023(3) -0.0746(3) 0.0424(8) Uani d . 1 C
H16A 0.6466 0.2672 -0.0887 0.051 Uiso calc R 1 H
H16B 0.6330 0.1177 -0.0593 0.051 Uiso calc R 1 H
C17 0.3870(3) 0.3715(3) -0.2055(3) 0.0430(8) Uani d . 1 C
H17A 0.3214 0.3953 -0.2745 0.052 Uiso calc R 1 H
H17B 0.4444 0.4460 -0.2259 0.052 Uiso calc R 1 H
C18 0.3002(3) 0.3476(3) -0.0901(2) 0.0392(7) Uani d . 1 C
H18A 0.2390 0.4286 -0.1027 0.047 Uiso calc R 1 H
H18B 0.2382 0.2768 -0.0721 0.047 Uiso calc R 1 H
C19 0.5742(4) 0.2733(4) -0.2993(3) 0.0647(10) Uani d . 1 C
H19A 0.5113 0.3011 -0.3697 0.097 Uiso calc R 1 H
H19B 0.6328 0.1921 -0.2865 0.097 Uiso calc R 1 H
H19C 0.6360 0.3424 -0.3143 0.097 Uiso calc R 1 H
O1 0.2962(2) 0.0798(2) 0.83969(18) 0.0513(6) Uani d . 1 O
O2 0.2842(3) 0.1911(3) 0.6352(2) 0.0734(8) Uani d . 1 O
C20 0.0985(3) 0.0536(3) 0.7389(3) 0.0384(7) Uani d . 1 C
C21 0.0265(4) 0.0805(4) 0.6313(3) 0.0564(9) Uani d . 1 C
H21 0.0660 0.1344 0.5549 0.068 Uiso calc R 1 H
C22 -0.1005(4) 0.0299(4) 0.6347(4) 0.0634(10) Uani d . 1 C
H22 -0.1482 0.0484 0.5617 0.076 Uiso calc R 1 H
C23 -0.1560(4) -0.0472(5) 0.7451(5) 0.0826(13) Uani d . 1 C
H23 -0.2429 -0.0823 0.7464 0.099 Uiso calc R 1 H
C24 0.0345(4) -0.0269(4) 0.8485(3) 0.0658(10) Uani d . 1 C
H24 0.0818 -0.0481 0.9224 0.079 Uiso calc R 1 H
C25 0.2379(3) 0.1118(3) 0.7362(3) 0.0389(7) Uani d . 1 C

loop_
_atom_site_aniso_label
_atom_site_aniso_U_11
_atom_site_aniso_U_22
_atom_site_aniso_U_33
_atom_site_aniso_U_12
_atom_site_aniso_U_13
_atom_site_aniso_U_23
S1 0.0424(5) 0.0602(5) 0.0305(4) -0.0003(4) -0.0061(3) -0.0192(4)
N1 0.0336(14) 0.0405(14) 0.0328(13) -0.0025(11) 0.0012(10) -0.0172(11)
N2 0.0391(14) 0.0419(14) 0.0312(13) 0.0070(11) -0.0074(10) -0.0216(11)
N3 0.0460(15) 0.0469(15) 0.0373(14) -0.0121(13) 0.0057(12) -0.0263(12)
N4 0.0415(15) 0.0510(17) 0.0273(15) -0.0091(12) 0.0067(12) -0.0118(13)
N5 0.096(3) 0.112(3) 0.093(3) -0.062(3) 0.033(2) -0.042(3)
C2 0.0263(15) 0.0451(18) 0.0363(16) -0.0060(13) 0.0051(12) -0.0211(14)
C3 0.0290(15) 0.0470(18) 0.0357(17) -0.0108(13) 0.0074(13) -0.0182(15)
C5 0.0340(16) 0.0347(16) 0.0286(15) -0.0041(12) 0.0008(12) -0.0137(13)
C6 0.0309(15) 0.0329(15) 0.0291(15) -0.0031(12) 0.0021(12) -0.0142(13)
C7 0.0342(16) 0.0319(15) 0.0257(14) -0.0055(13) 0.0025(12) -0.0119(12)
C8 0.0374(17) 0.0394(17) 0.0342(16) -0.0031(13) 0.0031(13) -0.0193(14)
C9 0.0336(16) 0.0453(18) 0.0393(17) 0.0011(13) -0.0029(13) -0.0210(15)
C10 0.0375(19) 0.071(2) 0.058(2) 0.0010(16) -0.0084(16) -0.0291(19)
C11 0.0398(18) 0.073(2) 0.0432(19) -0.0126(17) 0.0113(15) -0.0351(18)
C12 0.0416(19) 0.074(2) 0.065(2) -0.0051(18) 0.0126(17) -0.049(2)
C13 0.0373(18) 0.055(2) 0.066(2) 0.0009(15) 0.0044(16) -0.0340(19)
C14 0.0317(16) 0.0500(19) 0.0435(18) -0.0025(14) -0.0001(14) -0.0209(16)
C15 0.0443(18) 0.0379(17) 0.0363(17) 0.0027(14) -0.0069(14) -0.0203(14)
C16 0.0400(18) 0.0478(19) 0.0496(19) -0.0004(14) -0.0042(15) -0.0313(16)
C17 0.058(2) 0.0409(18) 0.0305(16) -0.0007(15) -0.0066(14) -0.0163(14)
C18 0.0418(18) 0.0445(18) 0.0341(16) 0.0027(14) -0.0072(13) -0.0211(14)
C19 0.065(2) 0.090(3) 0.053(2) -0.021(2) 0.0233(18) -0.044(2)
O1 0.0657(15) 0.0473(13) 0.0374(12) -0.0137(11) -0.0109(11) -0.0133(10)
O2 0.0767(17) 0.102(2) 0.0333(13) -0.0479(16) 0.0054(12) -0.0149(13)
C20 0.0457(18) 0.0351(17) 0.0362(17) -0.0033(14) 0.0013(14) -0.0178(14)
C21 0.053(2) 0.067(2) 0.047(2) -0.0154(18) -0.0005(17) -0.0219(18)
C22 0.048(2) 0.081(3) 0.069(3) -0.010(2) -0.0118(19) -0.040(2)
C23 0.057(3) 0.089(3) 0.123(4) -0.027(2) 0.009(3) -0.063(3)
C24 0.080(3) 0.071(3) 0.046(2) -0.031(2) 0.0079(19) -0.0220(19)
C25 0.0456(18) 0.0385(17) 0.0340(17) -0.0031(14) -0.0017(14) -0.0175(14)

loop_
_atom_type_symbol
_atom_type_description
_atom_type_scat_dispersion_real
_atom_type_scat_dispersion_imag
_atom_type_scat_source
C C 0.0033 0.0016 'International Tables Vol C Tables 4.2.6.8 and 6.1.1.4'
H H 0.0000 0.0000 'International Tables Vol C Tables 4.2.6.8 and 6.1.1.4'
N N 0.0061 0.0033 'International Tables Vol C Tables 4.2.6.8 and 6.1.1.4'
O O 0.0106 0.0060 'International Tables Vol C Tables 4.2.6.8 and 6.1.1.4'
S S 0.1246 0.1234 'International Tables Vol C Tables 4.2.6.8 and 6.1.1.4'

loop_
_geom_angle_atom_site_label_1
_geom_angle_atom_site_label_2
_geom_angle_atom_site_label_3
_geom_angle
_geom_angle_publ_flag
C5 S1 C9 91.83(13) ?
C7 N1 C2 123.1(2) y
C7 N2 C15 122.5(2) ?
C7 N2 C18 119.4(2) ?
C15 N2 C18 110.6(2) y
C19 N3 C16 111.5(2) y
C19 N3 C17 111.2(2) y
C16 N3 C17 110.9(2) y
C19 N3 H3N 107.5(17) ?
C16 N3 H3N 111.4(17) ?
C17 N3 H3N 104.1(17) ?
C5 N4 C3 113.3(2) y
C5 N4 H4N 115.6(19) ?
C3 N4 H4N 111.3(19) ?
C23 N5 C24 115.9(3) y
C14 C2 N1 116.4(2) ?
C14 C2 C3 117.7(3) ?
N1 C2 C3 125.7(3) ?
C11 C3 C2 119.6(3) ?
C11 C3 N4 120.9(3) ?
C2 C3 N4 119.4(3) ?
C6 C5 N4 124.7(2) ?
C6 C5 S1 111.7(2) ?
N4 C5 S1 123.4(2) ?
C5 C6 C8 111.6(2) ?
C5 C6 C7 121.5(2) ?
C8 C6 C7 126.9(2) ?
N1 C7 N2 118.4(2) y
N1 C7 C6 126.0(2) y
N2 C7 C6 115.4(2) y
C9 C8 C6 114.5(3) ?
C9 C8 H8 122.7 ?
C6 C8 H8 122.7 ?
C8 C9 C10 128.6(3) ?
C8 C9 S1 110.4(2) ?
C10 C9 S1 120.9(2) ?
C9 C10 H10A 109.5 ?
C9 C10 H10B 109.5 ?
H10A C10 H10B 109.5 ?
C9 C10 H10C 109.5 ?
H10A C10 H10C 109.5 ?
H10B C10 H10C 109.5 ?
C12 C11 C3 121.3(3) ?
C12 C11 H11 119.4 ?
C3 C11 H11 119.4 ?
C13 C12 C11 119.8(3) ?
C13 C12 H12 120.1 ?
C11 C12 H12 120.1 ?
C12 C13 C14 119.6(3) ?
C12 C13 H13 120.2 ?
C14 C13 H13 120.2 ?
C13 C14 C2 122.0(3) ?
C13 C14 H14 119.0 ?
C2 C14 H14 119.0 ?
N2 C15 C16 110.1(2) ?
N2 C15 H15A 109.6 ?
C16 C15 H15A 109.6 ?
N2 C15 H15B 109.6 ?
C16 C15 H15B 109.6 ?
H15A C15 H15B 108.2 ?
N3 C16 C15 111.3(2) ?
N3 C16 H16A 109.4 ?
C15 C16 H16A 109.4 ?
N3 C16 H16B 109.4 ?
C15 C16 H16B 109.4 ?
H16A C16 H16B 108.0 ?
N3 C17 C18 110.9(2) ?
N3 C17 H17A 109.5 ?
C18 C17 H17A 109.5 ?
N3 C17 H17B 109.5 ?
C18 C17 H17B 109.5 ?
H17A C17 H17B 108.1 ?
N2 C18 C17 109.1(2) ?
N2 C18 H18A 109.9 ?
C17 C18 H18A 109.9 ?
N2 C18 H18B 109.9 ?
C17 C18 H18B 109.9 ?
H18A C18 H18B 108.3 ?
N3 C19 H19A 109.5 ?
N3 C19 H19B 109.5 ?
H19A C19 H19B 109.5 ?
N3 C19 H19C 109.5 ?
H19A C19 H19C 109.5 ?
H19B C19 H19C 109.5 ?
C24 C20 C21 116.4(3) ?
C24 C20 C25 121.9(3) ?
C21 C20 C25 121.7(3) ?
C22 C21 C20 121.2(3) ?
C22 C21 H21 119.4 ?
C20 C21 H21 119.4 ?
C23 C22 C21 118.7(4) ?
C23 C22 H22 120.6 ?
C21 C22 H22 120.6 ?
C22 C23 N5 124.0(4) ?
C22 C23 H23 118.0 ?
N5 C23 H23 118.0 ?
N5 C24 C20 123.7(3) ?
N5 C24 H24 118.2 ?
C20 C24 H24 118.2 ?
O2 C25 O1 124.5(3) y
O2 C25 C20 118.7(3) y
O1 C25 C20 116.8(3) y

loop_
_geom_bond_atom_site_label_1
_geom_bond_atom_site_label_2
_geom_bond_distance
_geom_bond_publ_flag
S1 C5 1.734(3) y
S1 C9 1.736(3) y
N1 C7 1.285(3) y
N1 C2 1.409(3) y
N2 C7 1.382(3) ?
N2 C15 1.456(3) ?
N2 C18 1.456(3) ?
N3 C19 1.483(4) y
N3 C16 1.489(4) y
N3 C17 1.493(4) y
N3 H3N 1.00(3) ?
N4 C5 1.400(3) y
N4 C3 1.421(4) y
N4 H4N 0.81(3) ?
N5 C23 1.349(5) y
N5 C24 1.354(5) y
C2 C14 1.396(4) ?
C2 C3 1.409(4) ?
C3 C11 1.389(4) ?
C5 C6 1.358(4) ?
C6 C8 1.435(4) ?
C6 C7 1.473(4) ?
C8 C9 1.347(4) ?
C8 H8 0.9300 ?
C9 C10 1.504(4) ?
C10 H10A 0.9600 ?
C10 H10B 0.9600 ?
C10 H10C 0.9600 ?
C11 C12 1.378(4) ?
C11 H11 0.9300 ?
C12 C13 1.377(4) ?
C12 H12 0.9300 ?
C13 C14 1.380(4) ?
C13 H13 0.9300 ?
C14 H14 0.9300 ?
C15 C16 1.496(4) ?
C15 H15A 0.9700 ?
C15 H15B 0.9700 ?
C16 H16A 0.9700 ?
C16 H16B 0.9700 ?
C17 C18 1.506(4) ?
C17 H17A 0.9700 ?
C17 H17B 0.9700 ?
C18 H18A 0.9700 ?
C18 H18B 0.9700 ?
C19 H19A 0.9600 ?
C19 H19B 0.9600 ?
C19 H19C 0.9600 ?
O1 C25 1.261(3) y
O2 C25 1.233(3) y
C20 C24 1.373(4) ?
C20 C21 1.378(4) ?
C20 C25 1.501(4) ?
C21 C22 1.351(5) ?
C21 H21 0.9300 ?
C22 C23 1.336(5) ?
C22 H22 0.9300 ?
C23 H23 0.9300 ?
C24 H24 0.9300 ?

loop_
_geom_hbond_atom_site_label_D
_geom_hbond_atom_site_label_H
_geom_hbond_atom_site_label_A
_geom_hbond_site_symmetry_A
_geom_hbond_distance_DH
_geom_hbond_distance_HA
_geom_hbond_distance_DA
_geom_hbond_angle_DHA
N3 H3N O1 1_554 1.00(3) 1.63(3) 2.628(3) 175(3)
N3 H3N O2 1_554 1.00(3) 2.57(3) 3.219(3) 122(2)
N4 H4N O2 . 0.81(3) 2.12(3) 2.922(3) 170(3)
C19 H19A O2 1_554 0.96 2.54 3.173(4) 124
C17 H17B Cg1 2_665 0.97 2.72 3.55 144

loop_
_geom_torsion_atom_site_label_1
_geom_torsion_atom_site_label_2
_geom_torsion_atom_site_label_3
_geom_torsion_atom_site_label_4
_geom_torsion
C7 N1 C2 C14 143.1(3)
C7 N1 C2 C3 -42.8(4)
C14 C2 C3 C11 -0.5(4)
N1 C2 C3 C11 -174.5(3)
C14 C2 C3 N4 178.0(2)
N1 C2 C3 N4 4.0(4)
C5 N4 C3 C11 -121.8(3)
C5 N4 C3 C2 59.7(3)
C3 N4 C5 C6 -58.2(4)
C3 N4 C5 S1 116.2(3)
C9 S1 C5 C6 0.5(2)
C9 S1 C5 N4 -174.4(2)
N4 C5 C6 C8 174.2(2)
S1 C5 C6 C8 -0.7(3)
N4 C5 C6 C7 -5.5(4)
S1 C5 C6 C7 179.6(2)
C2 N1 C7 N2 -171.9(2)
C2 N1 C7 C6 3.4(4)
C15 N2 C7 N1 -144.5(3)
C18 N2 C7 N1 2.3(4)
C15 N2 C7 C6 39.8(4)
C18 N2 C7 C6 -173.4(2)
C5 C6 C7 N1 39.0(4)
C8 C6 C7 N1 -140.7(3)
C5 C6 C7 N2 -145.6(3)
C8 C6 C7 N2 34.7(4)
C5 C6 C8 C9 0.6(4)
C7 C6 C8 C9 -179.7(3)
C6 C8 C9 C10 -177.6(3)
C6 C8 C9 S1 -0.1(3)
C5 S1 C9 C8 -0.2(2)
C5 S1 C9 C10 177.4(3)
C2 C3 C11 C12 0.1(4)
N4 C3 C11 C12 -178.3(3)
C3 C11 C12 C13 -0.7(5)
C11 C12 C13 C14 1.7(5)
C12 C13 C14 C2 -2.1(5)
N1 C2 C14 C13 176.0(3)
C3 C2 C14 C13 1.5(4)
C7 N2 C15 C16 -149.3(2)
C18 N2 C15 C16 61.3(3)
C19 N3 C16 C15 177.3(3)
C17 N3 C16 C15 52.8(3)
N2 C15 C16 N3 -56.3(3)
C19 N3 C17 C18 -178.4(2)
C16 N3 C17 C18 -53.7(3)
C7 N2 C18 C17 147.6(2)
C15 N2 C18 C17 -61.9(3)
N3 C17 C18 N2 57.9(3)
C24 C20 C21 C22 0.2(5)
C25 C20 C21 C22 -178.6(3)
C20 C21 C22 C23 0.1(6)
C21 C22 C23 N5 0.7(7)
C24 N5 C23 C22 -1.7(7)
C23 N5 C24 C20 2.0(6)
C21 C20 C24 N5 -1.3(5)
C25 C20 C24 N5 177.5(3)
C24 C20 C25 O2 -174.8(3)
C21 C20 C25 O2 4.0(5)
C24 C20 C25 O1 2.1(4)
C21 C20 C25 O1 -179.2(3)

loop_
_cod_related_entry_id
_cod_related_entry_database
_cod_related_entry_code
1 ChemSpider 21129163
